data_7044806
loop_
_publ_author_name
'Ovchinnikov, Alexander'
'Prakash, Jai'
'Bobev, Svilen'

_publ_section_title
;
 Crystal chemistry and magnetic properties of the solid solutions
 Ca14&#x2212;xRExMnBi11 (RE = La--Nd, Sm, and Gd--Ho; x &#x2248; 0.6--0.8)
;
_journal_name_full 'Dalton Transactions'
_journal_paper_doi 10.1039/C7DT03715E
_journal_year 2017
_chemical_formula_sum 'Bi11 Ca13.82 Er0.17 Mn'
_chemical_formula_weight 2937.10
_space_group_crystal_system tetragonal
_space_group_IT_number 142
_space_group_name_Hall '-I 4bd 2c'
_space_group_name_H-M_alt 'I 41/a c d'
_symmetry_space_group_name_Hall '-I 4bd 2c'
_symmetry_space_group_name_H-M 'I 41/a c d :2'
_audit_creation_method SHELXL-2014/7
_audit_update_record
;
2017-10-02 deposited with the CCDC.
2017-11-06 downloaded from the CCDC.
;
_cell_angle_alpha 90
_cell_angle_beta 90
_cell_angle_gamma 90
_cell_formula_units_Z 8
_cell_length_a 17.0353(13)
_cell_length_b 17.0353(13)
_cell_length_c 22.4637(17)
_cell_measurement_reflns_used 2826
_cell_measurement_temperature 200(2)
_cell_measurement_theta_max 29.36
_cell_measurement_theta_min 3.38
_cell_volume 6519.0(9)
_computing_cell_refinement 'Bruker SAINT'
_computing_data_collection 'Bruker APEX2'
_computing_data_reduction 'Bruker SAINT'
_computing_structure_refinement 'SHELXL-2014/7 (Sheldrick, 2014)'
_computing_structure_solution 'Bruker SHELXTL'
_diffrn_ambient_temperature 200(2)
_diffrn_measured_fraction_theta_full 1.000
_diffrn_measured_fraction_theta_max 1.000
_diffrn_measurement_device_type 'CCD area detector'
_diffrn_measurement_method 'phi and omega scans'
_diffrn_radiation_type MoK\a
_diffrn_radiation_wavelength 0.71073
_diffrn_reflns_av_R_equivalents 0.0989
_diffrn_reflns_av_unetI/netI 0.0985
_diffrn_reflns_Laue_measured_fraction_full 1.000
_diffrn_reflns_Laue_measured_fraction_max 1.000
_diffrn_reflns_limit_h_max 23
_diffrn_reflns_limit_h_min -17
_diffrn_reflns_limit_k_max 22
_diffrn_reflns_limit_k_min -23
_diffrn_reflns_limit_l_max 19
_diffrn_reflns_limit_l_min -31
_diffrn_reflns_number 19189
_diffrn_reflns_point_group_measured_fraction_full 1.000
_diffrn_reflns_point_group_measured_fraction_max 1.000
_diffrn_reflns_theta_full 25.242
_diffrn_reflns_theta_max 29.679
_diffrn_reflns_theta_min 2.391
_diffrn_source 'sealed tube'
_exptl_absorpt_coefficient_mu 62.129
_exptl_absorpt_correction_T_max 0.4322
_exptl_absorpt_correction_T_min 0.1641
_exptl_absorpt_correction_type multi-scan
_exptl_crystal_colour black
_exptl_crystal_density_diffrn 5.985
_exptl_crystal_description block
_exptl_crystal_F_000 9811
_exptl_crystal_size_max 0.220
_exptl_crystal_size_mid 0.210
_exptl_crystal_size_min 0.100
_refine_diff_density_max 3.310
_refine_diff_density_min -3.013
_refine_diff_density_rms 0.530
_refine_ls_extinction_coef 0.000023(4)
_refine_ls_extinction_expression Fc^*^=kFc[1+0.001xFc^2^\l^3^/sin(2\q)]^-1/4^
_refine_ls_extinction_method 'SHELXL-2014/7 (Sheldrick 2014'
_refine_ls_goodness_of_fit_ref 0.979
_refine_ls_hydrogen_treatment undef
_refine_ls_matrix_type full
_refine_ls_number_parameters 66
_refine_ls_number_reflns 2315
_refine_ls_number_restraints 0
_refine_ls_restrained_S_all 0.979
_refine_ls_R_factor_all 0.0490
_refine_ls_R_factor_gt 0.0388
_refine_ls_shift/su_max 0.000
_refine_ls_shift/su_mean 0.000
_refine_ls_structure_factor_coef Fsqd
_refine_ls_weighting_details 'w=1/[\s^2^(Fo^2^)] where P=(Fo^2^+2Fc^2^)/3'
_refine_ls_weighting_scheme calc
_refine_ls_wR_factor_gt 0.0946
_refine_ls_wR_factor_ref 0.1014
_reflns_Friedel_coverage 0.000
_reflns_number_gt 1946
_reflns_number_total 2315
_reflns_threshold_expression 'I > 2\s(I)'
_cod_data_source_file c7dt03715e2.cif
_cod_data_source_block shelx_CCDC6
_cod_original_cell_volume 6519.0(11)
_cod_database_code 7044806
_shelx_shelxl_version_number 2014/7
_shelx_space_group_comment
;
The symmetry employed for this shelxl refinement is uniquely defined
by the following loop, which should always be used as a source of
symmetry information in preference to the above space-group names.
They are only intended as comments.
;
_shelx_estimated_absorpt_t_min 0.026
_shelx_estimated_absorpt_t_max 0.063

loop_
_space_group_symop_operation_xyz
'x, y, z'
'-x+1/2, -y, z+1/2'
'-y+1/4, x+3/4, z+1/4'
'y+1/4, -x+1/4, z+3/4'
'-x+1/2, y, -z'
'x, -y, -z+1/2'
'y+1/4, x+3/4, -z+3/4'
'-y+1/4, -x+1/4, -z+1/4'
'x+1/2, y+1/2, z+1/2'
'-x+1, -y+1/2, z+1'
'-y+3/4, x+5/4, z+3/4'
'y+3/4, -x+3/4, z+5/4'
'-x+1, y+1/2, -z+1/2'
'x+1/2, -y+1/2, -z+1'
'y+3/4, x+5/4, -z+5/4'
'-y+3/4, -x+3/4, -z+3/4'
'-x, -y, -z'
'x-1/2, y, -z-1/2'
'y-1/4, -x-3/4, -z-1/4'
'-y-1/4, x-1/4, -z-3/4'
'x-1/2, -y, z'
'-x, y, z-1/2'
'-y-1/4, -x-3/4, z-3/4'
'y-1/4, x-1/4, z-1/4'
'-x+1/2, -y+1/2, -z+1/2'
'x, y+1/2, -z'
'y+1/4, -x-1/4, -z+1/4'
'-y+1/4, x+1/4, -z-1/4'
'x, -y+1/2, z+1/2'
'-x+1/2, y+1/2, z'
'-y+1/4, -x-1/4, z-1/4'
'y+1/4, x+1/4, z+1/4'

loop_
_atom_site_label
_atom_site_type_symbol
_atom_site_fract_x
_atom_site_fract_y
_atom_site_fract_z
_atom_site_U_iso_or_equiv
_atom_site_adp_type
_atom_site_occupancy
_atom_site_site_symmetry_order
_atom_site_calc_flag
_atom_site_refinement_flags_posn
_atom_site_refinement_flags_adp
_atom_site_refinement_flags_occupancy
Ca1 Ca 0.04076(10) 0.07398(10) 0.17166(8) 0.0118(6) Uani 0.968(3) 1 d . . P
Er1 Er 0.04076(10) 0.07398(10) 0.17166(8) 0.0118(6) Uani 0.032(3) 1 d . . P
Ca2 Ca 0.02366(13) 0.37661(12) 0.00330(10) 0.0138(8) Uani 0.999(3) 1 d . . P
Er2 Er 0.02366(13) 0.37661(12) 0.00330(10) 0.0138(8) Uani 0.001(3) 1 d . . P
Ca3 Ca 0.35311(15) 0.0000 0.2500 0.0100(9) Uani 0.985(4) 2 d S T P
Er3 Er 0.35311(15) 0.0000 0.2500 0.0100(9) Uani 0.015(4) 2 d S T P
Ca4 Ca 0.34114(13) 0.07260(12) 0.09269(9) 0.0141(7) Uani 0.998(3) 1 d . . P
Er4 Er 0.34114(13) 0.07260(12) 0.09269(9) 0.0141(7) Uani 0.002(3) 1 d . . P
Mn1 Mn 0.0000 0.2500 0.3750 0.0099(6) Uani 1 4 d S T P
Bi1 Bi 0.13869(2) 0.38869(2) 0.1250 0.00947(14) Uani 1 2 d S T P
Bi2 Bi 0.35835(2) 0.25615(2) 0.06014(2) 0.01067(13) Uani 1 1 d . . .
Bi3 Bi 0.12992(2) 0.02754(2) 0.04706(2) 0.01117(13) Uani 1 1 d . . .
Bi4 Bi 0.0000 0.2500 0.1250 0.00985(18) Uani 1 4 d S T P

loop_
_atom_site_aniso_label
_atom_site_aniso_U_11
_atom_site_aniso_U_22
_atom_site_aniso_U_33
_atom_site_aniso_U_23
_atom_site_aniso_U_13
_atom_site_aniso_U_12
Ca1 0.0105(10) 0.0086(10) 0.0162(10) 0.0006(7) 0.0015(7) -0.0006(6)
Er1 0.0105(10) 0.0086(10) 0.0162(10) 0.0006(7) 0.0015(7) -0.0006(6)
Ca2 0.0102(12) 0.0136(12) 0.0175(12) -0.0006(8) 0.0011(8) 0.0039(8)
Er2 0.0102(12) 0.0136(12) 0.0175(12) -0.0006(8) 0.0011(8) 0.0039(8)
Ca3 0.0084(14) 0.0109(15) 0.0107(14) 0.0018(10) 0.000 0.000
Er3 0.0084(14) 0.0109(15) 0.0107(14) 0.0018(10) 0.000 0.000
Ca4 0.0180(12) 0.0094(11) 0.0150(12) -0.0009(8) 0.0031(8) 0.0023(8)
Er4 0.0180(12) 0.0094(11) 0.0150(12) -0.0009(8) 0.0031(8) 0.0023(8)
Mn1 0.0089(9) 0.0089(9) 0.0119(14) 0.000 0.000 0.000
Bi1 0.00758(18) 0.00758(18) 0.0133(3) -0.00014(12) 0.00014(12) -0.00100(17)
Bi2 0.0080(2) 0.0083(2) 0.0158(2) 0.00183(13) -0.00192(13) -0.00132(12)
Bi3 0.0133(2) 0.0081(2) 0.0121(2) -0.00005(13) 0.00104(13) 0.00298(13)
Bi4 0.0079(2) 0.0079(2) 0.0137(4) 0.000 0.000 0.0019(2)

loop_
_atom_type_symbol
_atom_type_description
_atom_type_scat_dispersion_real
_atom_type_scat_dispersion_imag
_atom_type_scat_source
Bi Bi -4.1077 10.2566 'International Tables Vol C Tables 4.2.6.8 and 6.1.1.4'
Ca Ca 0.2262 0.3064 'International Tables Vol C Tables 4.2.6.8 and 6.1.1.4'
Er Er -0.2586 4.9576 'International Tables Vol C Tables 4.2.6.8 and 6.1.1.4'
Mn Mn 0.3368 0.7283 'International Tables Vol C Tables 4.2.6.8 and 6.1.1.4'

loop_
_geom_angle_atom_site_label_1
_geom_angle_atom_site_label_2
_geom_angle_atom_site_label_3
_geom_angle
_geom_angle_site_symmetry_1
_geom_angle_site_symmetry_3
Bi2 Ca1 Bi4 150.92(6) 8 .
Bi2 Ca1 Bi2 89.50(4) 8 3_545
Bi4 Ca1 Bi2 95.14(5) . 3_545
Bi2 Ca1 Bi3 115.94(5) 8 8
Bi4 Ca1 Bi3 92.86(4) . 8
Bi2 Ca1 Bi3 89.07(4) 3_545 8
Bi2 Ca1 Bi3 89.47(4) 8 .
Bi4 Ca1 Bi3 92.65(4) . .
Bi2 Ca1 Bi3 165.77(6) 3_545 .
Bi3 Ca1 Bi3 78.64(4) 8 .
Bi2 Ca1 Bi1 89.79(4) 8 10_454
Bi4 Ca1 Bi1 61.39(3) . 10_454
Bi2 Ca1 Bi1 92.37(4) 3_545 10_454
Bi3 Ca1 Bi1 154.24(6) 8 10_454
Bi3 Ca1 Bi1 101.82(5) . 10_454
Bi2 Ca1 Er4 55.31(4) 8 8
Bi4 Ca1 Er4 144.59(6) . 8
Bi2 Ca1 Er4 112.14(6) 3_545 8
Bi3 Ca1 Er4 66.55(5) 8 8
Bi3 Ca1 Er4 56.36(4) . 8
Bi1 Ca1 Er4 135.21(6) 10_454 8
Bi2 Ca1 Ca4 55.31(4) 8 8
Bi4 Ca1 Ca4 144.59(6) . 8
Bi2 Ca1 Ca4 112.14(6) 3_545 8
Bi3 Ca1 Ca4 66.55(5) 8 8
Bi3 Ca1 Ca4 56.36(4) . 8
Bi1 Ca1 Ca4 135.21(6) 10_454 8
Er4 Ca1 Ca4 0.0 8 8
Bi2 Ca1 Er3 54.83(3) 8 18_556
Bi4 Ca1 Er3 105.74(5) . 18_556
Bi2 Ca1 Er3 54.66(3) 3_545 18_556
Bi3 Ca1 Er3 139.84(6) 8 18_556
Bi3 Ca1 Er3 133.90(5) . 18_556
Bi1 Ca1 Er3 55.92(3) 10_454 18_556
Er4 Ca1 Er3 108.38(5) 8 18_556
Ca4 Ca1 Er3 108.38(5) 8 18_556
Bi2 Ca1 Ca3 54.83(3) 8 18_556
Bi4 Ca1 Ca3 105.74(5) . 18_556
Bi2 Ca1 Ca3 54.66(3) 3_545 18_556
Bi3 Ca1 Ca3 139.84(6) 8 18_556
Bi3 Ca1 Ca3 133.90(5) . 18_556
Bi1 Ca1 Ca3 55.92(3) 10_454 18_556
Er4 Ca1 Ca3 108.38(5) 8 18_556
Ca4 Ca1 Ca3 108.38(5) 8 18_556
Er3 Ca1 Ca3 0.0 18_556 18_556
Bi2 Ca1 Ca1 141.88(5) 8 8
Bi4 Ca1 Ca1 53.43(3) . 8
Bi2 Ca1 Ca1 123.67(7) 3_545 8
Bi3 Ca1 Ca1 53.88(4) 8 8
Bi3 Ca1 Ca1 53.60(4) . 8
Bi1 Ca1 Ca1 105.37(5) 10_454 8
Er4 Ca1 Ca1 91.79(4) 8 8
Ca4 Ca1 Ca1 91.79(4) 8 8
Er3 Ca1 Ca1 158.94(3) 18_556 8
Ca3 Ca1 Ca1 158.94(3) 18_556 8
Bi2 Ca1 Er1 141.88(5) 8 8
Bi4 Ca1 Er1 53.43(3) . 8
Bi2 Ca1 Er1 123.67(7) 3_545 8
Bi3 Ca1 Er1 53.88(4) 8 8
Bi3 Ca1 Er1 53.60(4) . 8
Bi1 Ca1 Er1 105.37(5) 10_454 8
Er4 Ca1 Er1 91.79(4) 8 8
Ca4 Ca1 Er1 91.79(4) 8 8
Er3 Ca1 Er1 158.94(3) 18_556 8
Ca3 Ca1 Er1 158.94(3) 18_556 8
Ca1 Ca1 Er1 0.00(6) 8 8
Bi2 Ca2 Bi3 164.68(7) 5 10_454
Bi2 Ca2 Bi3 90.14(5) 5 26
Bi3 Ca2 Bi3 98.77(6) 10_454 26
Bi2 Ca2 Bi1 92.01(6) 5 .
Bi3 Ca2 Bi1 101.12(6) 10_454 .
Bi3 Ca2 Bi1 84.99(5) 26 .
Bi2 Ca2 Bi4 91.43(5) 5 .
Bi3 Ca2 Bi4 88.89(5) 10_454 .
Bi3 Ca2 Bi4 143.10(7) 26 .
Bi1 Ca2 Bi4 58.11(4) . .
Bi2 Ca2 Mn1 48.33(3) 5 29_554
Bi3 Ca2 Mn1 116.88(6) 10_454 29_554
Bi3 Ca2 Mn1 104.42(6) 26 29_554
Bi1 Ca2 Mn1 138.29(7) . 29_554
Bi4 Ca2 Mn1 103.97(5) . 29_554
Bi2 Ca2 Er3 54.85(5) 5 27_565
Bi3 Ca2 Er3 139.97(7) 10_454 27_565
Bi3 Ca2 Er3 52.08(5) 26 27_565
Bi1 Ca2 Er3 55.32(3) . 27_565
Bi4 Ca2 Er3 100.62(6) . 27_565
Mn1 Ca2 Er3 98.55(6) 29_554 27_565
Bi2 Ca2 Ca3 54.85(5) 5 27_565
Bi3 Ca2 Ca3 139.97(7) 10_454 27_565
Bi3 Ca2 Ca3 52.08(5) 26 27_565
Bi1 Ca2 Ca3 55.32(3) . 27_565
Bi4 Ca2 Ca3 100.62(6) . 27_565
Mn1 Ca2 Ca3 98.55(6) 29_554 27_565
Er3 Ca2 Ca3 0.0 27_565 27_565
Bi2 Ca2 Er4 113.45(7) 5 14_454
Bi3 Ca2 Er4 53.75(5) 10_454 14_454
Bi3 Ca2 Er4 94.27(6) 26 14_454
Bi1 Ca2 Er4 154.54(7) . 14_454
Bi4 Ca2 Er4 118.57(6) . 14_454
Mn1 Ca2 Er4 66.52(5) 29_554 14_454
Er3 Ca2 Er4 140.11(7) 27_565 14_454
Ca3 Ca2 Er4 140.11(7) 27_565 14_454
Bi2 Ca2 Ca4 113.45(7) 5 14_454
Bi3 Ca2 Ca4 53.75(5) 10_454 14_454
Bi3 Ca2 Ca4 94.27(6) 26 14_454
Bi1 Ca2 Ca4 154.54(7) . 14_454
Bi4 Ca2 Ca4 118.57(6) . 14_454
Mn1 Ca2 Ca4 66.52(5) 29_554 14_454
Er3 Ca2 Ca4 140.11(7) 27_565 14_454
Ca3 Ca2 Ca4 140.11(7) 27_565 14_454
Er4 Ca2 Ca4 0.0 14_454 14_454
Bi2 Ca2 Bi2 85.34(5) 5 14_454
Bi3 Ca2 Bi2 79.57(5) 10_454 14_454
Bi3 Ca2 Bi2 135.79(6) 26 14_454
Bi1 Ca2 Bi2 139.03(6) . 14_454
Bi4 Ca2 Bi2 81.05(4) . 14_454
Mn1 Ca2 Bi2 43.98(2) 29_554 14_454
Er3 Ca2 Bi2 140.10(7) 27_565 14_454
Ca3 Ca2 Bi2 140.10(7) 27_565 14_454
Er4 Ca2 Bi2 49.08(4) 14_454 14_454
Ca4 Ca2 Bi2 49.08(4) 14_454 14_454
Bi2 Ca2 Ca1 136.22(7) 5 10_454
Bi3 Ca2 Ca1 52.34(4) 10_454 10_454
Bi3 Ca2 Ca1 107.74(6) 26 10_454
Bi1 Ca2 Ca1 51.96(4) . 10_454
Bi4 Ca2 Ca1 50.57(4) . 10_454
Mn1 Ca2 Ca1 147.29(6) 29_554 10_454
Er3 Ca2 Ca1 105.71(6) 27_565 10_454
Ca3 Ca2 Ca1 105.71(6) 27_565 10_454
Er4 Ca2 Ca1 104.88(6) 14_454 10_454
Ca4 Ca2 Ca1 104.88(6) 14_454 10_454
Bi2 Ca2 Ca1 105.59(5) 14_454 10_454
Bi3 Ca3 Bi3 91.94(7) 3_545 8
Bi3 Ca3 Bi2 173.34(3) 3_545 20_656
Bi3 Ca3 Bi2 90.716(10) 8 20_656
Bi3 Ca3 Bi2 90.716(10) 3_545 23_666
Bi3 Ca3 Bi2 173.34(3) 8 23_666
Bi2 Ca3 Bi2 87.31(6) 20_656 23_666
Bi3 Ca3 Bi1 96.46(3) 3_545 25
Bi3 Ca3 Bi1 86.83(3) 8 25
Bi2 Ca3 Bi1 89.79(4) 20_656 25
Bi2 Ca3 Bi1 86.80(3) 23_666 25
Bi3 Ca3 Bi1 86.83(3) 3_545 20_656
Bi3 Ca3 Bi1 96.46(3) 8 20_656
Bi2 Ca3 Bi1 86.80(3) 20_656 20_656
Bi2 Ca3 Bi1 89.79(4) 23_666 20_656
Bi1 Ca3 Bi1 175.28(9) 25 20_656
Bi3 Ca3 Ca4 118.94(6) 3_545 .
Bi3 Ca3 Ca4 55.97(4) 8 .
Bi2 Ca3 Ca4 58.09(4) 20_656 .
Bi2 Ca3 Ca4 127.40(7) 23_666 .
Bi1 Ca3 Ca4 126.74(3) 25 .
Bi1 Ca3 Ca4 53.58(3) 20_656 .
Bi3 Ca3 Er4 55.97(4) 3_545 6
Bi3 Ca3 Er4 118.94(6) 8 6
Bi2 Ca3 Er4 127.40(7) 20_656 6
Bi2 Ca3 Er4 58.09(4) 23_666 6
Bi1 Ca3 Er4 53.58(3) 25 6
Bi1 Ca3 Er4 126.74(3) 20_656 6
Ca4 Ca3 Er4 173.8 . 6
Bi3 Ca3 Ca4 55.97(4) 3_545 6
Bi3 Ca3 Ca4 118.94(6) 8 6
Bi2 Ca3 Ca4 127.40(7) 20_656 6
Bi2 Ca3 Ca4 58.09(4) 23_666 6
Bi1 Ca3 Ca4 53.58(3) 25 6
Bi1 Ca3 Ca4 126.74(3) 20_656 6
Ca4 Ca3 Ca4 173.76(10) . 6
Er4 Ca3 Ca4 0.0 6 6
Bi3 Ca3 Ca1 129.31(3) 3_545 18_656
Bi3 Ca3 Ca1 121.16(3) 8 18_656
Bi2 Ca3 Ca1 53.48(4) 20_656 18_656
Bi2 Ca3 Ca1 52.91(4) 23_666 18_656
Bi1 Ca3 Ca1 53.55(4) 25 18_656
Bi1 Ca3 Ca1 121.73(7) 20_656 18_656
Ca4 Ca3 Ca1 111.53(6) . 18_656
Er4 Ca3 Ca1 73.92(5) 6 18_656
Ca4 Ca3 Ca1 73.92(5) 6 18_656
Bi3 Ca3 Er1 129.31(3) 3_545 18_656
Bi3 Ca3 Er1 121.16(3) 8 18_656
Bi2 Ca3 Er1 53.48(4) 20_656 18_656
Bi2 Ca3 Er1 52.91(4) 23_666 18_656
Bi1 Ca3 Er1 53.55(4) 25 18_656
Bi1 Ca3 Er1 121.73(7) 20_656 18_656
Ca4 Ca3 Er1 111.53(6) . 18_656
Er4 Ca3 Er1 73.92(5) 6 18_656
Ca4 Ca3 Er1 73.92(5) 6 18_656
Ca1 Ca3 Er1 0.00(7) 18_656 18_656
Bi2 Ca4 Bi1 168.68(8) . 20_656
Bi2 Ca4 Bi3 89.78(5) . 5
Bi1 Ca4 Bi3 88.40(5) 20_656 5
Bi2 Ca4 Bi3 89.33(5) . 8
Bi1 Ca4 Bi3 97.71(5) 20_656 8
Bi3 Ca4 Bi3 150.60(8) 5 8
Bi2 Ca4 Bi2 84.47(5) . 20_656
Bi1 Ca4 Bi2 87.07(5) 20_656 20_656
Bi3 Ca4 Bi2 122.36(6) 5 20_656
Bi3 Ca4 Bi2 86.78(5) 8 20_656
Bi2 Ca4 Ca1 55.53(4) . 8
Bi1 Ca4 Ca1 135.76(7) 20_656 8
Bi3 Ca4 Ca1 100.40(6) 5 8
Bi3 Ca4 Ca1 55.93(4) 8 8
Bi2 Ca4 Ca1 121.48(6) 20_656 8
Bi2 Ca4 Er1 55.53(4) . 8
Bi1 Ca4 Er1 135.76(7) 20_656 8
Bi3 Ca4 Er1 100.40(6) 5 8
Bi3 Ca4 Er1 55.93(4) 8 8
Bi2 Ca4 Er1 121.48(6) 20_656 8
Ca1 Ca4 Er1 0.00(7) 8 8
Bi2 Ca4 Ca3 121.91(6) . .
Bi1 Ca4 Ca3 57.53(3) 20_656 .
Bi3 Ca4 Ca3 145.02(6) 5 .
Bi3 Ca4 Ca3 53.59(4) 8 .
Bi2 Ca4 Ca3 54.61(5) 20_656 .
Ca1 Ca4 Ca3 109.52(6) 8 .
Er1 Ca4 Ca3 109.52(6) 8 .
Bi2 Ca4 Bi3 102.69(6) . .
Bi1 Ca4 Bi3 88.03(5) 20_656 .
Bi3 Ca4 Bi3 80.63(5) 5 .
Bi3 Ca4 Bi3 70.93(4) 8 .
Bi2 Ca4 Bi3 156.30(6) 20_656 .
Ca1 Ca4 Bi3 51.76(4) 8 .
Er1 Ca4 Bi3 51.76(4) 8 .
Ca3 Ca4 Bi3 103.76(6) . .
Bi2 Ca4 Er2 65.48(5) . 14_554
Bi1 Ca4 Er2 104.80(6) 20_656 14_554
Bi3 Ca4 Er2 52.99(4) 5 14_554
Bi3 Ca4 Er2 148.61(7) 8 14_554
Bi2 Ca4 Er2 73.03(5) 20_656 14_554
Ca1 Ca4 Er2 115.11(6) 8 14_554
Er1 Ca4 Er2 115.11(6) 8 14_554
Ca3 Ca4 Er2 123.61(8) . 14_554
Bi3 Ca4 Er2 130.58(6) . 14_554
Bi2 Ca4 Ca2 65.48(5) . 14_554
Bi1 Ca4 Ca2 104.80(6) 20_656 14_554
Bi3 Ca4 Ca2 52.99(4) 5 14_554
Bi3 Ca4 Ca2 148.61(7) 8 14_554
Bi2 Ca4 Ca2 73.03(5) 20_656 14_554
Ca1 Ca4 Ca2 115.11(6) 8 14_554
Er1 Ca4 Ca2 115.11(6) 8 14_554
Ca3 Ca4 Ca2 123.61(8) . 14_554
Bi3 Ca4 Ca2 130.58(6) . 14_554
Er2 Ca4 Ca2 0.0 14_554 14_554
Bi2 Mn1 Bi2 105.476(8) 3_545 25
Bi2 Mn1 Bi2 117.796(18) 3_545 12_454
Bi2 Mn1 Bi2 105.476(8) 25 12_454
Bi2 Mn1 Bi2 105.476(8) 3_545 18_556
Bi2 Mn1 Bi2 117.796(18) 25 18_556
Bi2 Mn1 Bi2 105.476(8) 12_454 18_556
Bi2 Mn1 Ca2 58.11(4) 3_545 8
Bi2 Mn1 Ca2 156.38(3) 25 8
Bi2 Mn1 Ca2 72.92(3) 12_454 8
Bi2 Mn1 Ca2 84.59(3) 18_556 8
Bi2 Mn1 Ca2 156.38(3) 3_545 22_556
Bi2 Mn1 Ca2 72.92(3) 25 22_556
Bi2 Mn1 Ca2 84.59(3) 12_454 22_556
Bi2 Mn1 Ca2 58.11(4) 18_556 22_556
Ca2 Mn1 Ca2 129.28(4) 8 22_556
Bi2 Mn1 Ca2 84.59(3) 3_545 29
Bi2 Mn1 Ca2 58.11(4) 25 29
Bi2 Mn1 Ca2 156.38(3) 12_454 29
Bi2 Mn1 Ca2 72.92(3) 18_556 29
Ca2 Mn1 Ca2 129.28(4) 8 29
Ca2 Mn1 Ca2 74.57(7) 22_556 29
Bi2 Mn1 Ca2 72.92(3) 3_545 15_444
Bi2 Mn1 Ca2 84.59(3) 25 15_444
Bi2 Mn1 Ca2 58.11(4) 12_454 15_444
Bi2 Mn1 Ca2 156.38(3) 18_556 15_444
Ca2 Mn1 Ca2 74.57(7) 8 15_444
Ca2 Mn1 Ca2 129.28(4) 22_556 15_444
Ca2 Mn1 Ca2 129.28(4) 29 15_444
Er4 Bi1 Ca4 0.0 27_565 27_565
Er4 Bi1 Er4 81.05(8) 27_565 30
Ca4 Bi1 Er4 81.05(8) 27_565 30
Er4 Bi1 Ca4 81.1 27_565 30
Ca4 Bi1 Ca4 81.05(8) 27_565 30
Er4 Bi1 Ca4 0.0 30 30
Er4 Bi1 Er1 89.03(5) 27_565 8
Ca4 Bi1 Er1 89.03(5) 27_565 8
Er4 Bi1 Er1 143.82(5) 30 8
Ca4 Bi1 Er1 143.82(5) 30 8
Er4 Bi1 Ca1 89.03(5) 27_565 8
Ca4 Bi1 Ca1 89.03(5) 27_565 8
Er4 Bi1 Ca1 143.82(5) 30 8
Ca4 Bi1 Ca1 143.82(5) 30 8
Er1 Bi1 Ca1 0.0 8 8
Er4 Bi1 Ca1 143.82(5) 27_565 10_454
Ca4 Bi1 Ca1 143.82(5) 27_565 10_454
Er4 Bi1 Ca1 89.03(5) 30 10_454
Ca4 Bi1 Ca1 89.03(5) 30 10_454
Er1 Bi1 Ca1 117.4 8 10_454
Ca1 Bi1 Ca1 117.37(6) 8 10_454
Er4 Bi1 Er1 143.82(5) 27_565 10_454
Ca4 Bi1 Er1 143.82(5) 27_565 10_454
Er4 Bi1 Er1 89.03(5) 30 10_454
Ca4 Bi1 Er1 89.03(5) 30 10_454
Er1 Bi1 Er1 117.37(6) 8 10_454
Ca1 Bi1 Er1 117.37(6) 8 10_454
Ca1 Bi1 Er1 0.00(6) 10_454 10_454
Er4 Bi1 Bi4 139.47(4) 27_565 .
Ca4 Bi1 Bi4 139.47(4) 27_565 .
Er4 Bi1 Bi4 139.47(4) 30 .
Ca4 Bi1 Bi4 139.47(4) 30 .
Er1 Bi1 Bi4 58.68(3) 8 .
Ca1 Bi1 Bi4 58.68(3) 8 .
Ca1 Bi1 Bi4 58.68(3) 10_454 .
Er1 Bi1 Bi4 58.68(3) 10_454 .
Er4 Bi1 Ca2 138.75(5) 27_565 .
Ca4 Bi1 Ca2 138.75(5) 27_565 .
Er4 Bi1 Ca2 86.49(5) 30 .
Ca4 Bi1 Ca2 86.49(5) 30 .
Er1 Bi1 Ca2 78.31(5) 8 .
Ca1 Bi1 Ca2 78.31(5) 8 .
Ca1 Bi1 Ca2 74.35(5) 10_454 .
Er1 Bi1 Ca2 74.35(5) 10_454 .
Bi4 Bi1 Ca2 62.98(4) . .
Er4 Bi1 Er2 86.49(5) 27_565 15_444
Ca4 Bi1 Er2 86.49(5) 27_565 15_444
Er4 Bi1 Er2 138.75(5) 30 15_444
Ca4 Bi1 Er2 138.75(5) 30 15_444
Er1 Bi1 Er2 74.35(5) 8 15_444
Ca1 Bi1 Er2 74.35(5) 8 15_444
Ca1 Bi1 Er2 78.31(5) 10_454 15_444
Er1 Bi1 Er2 78.31(5) 10_454 15_444
Bi4 Bi1 Er2 62.98(4) . 15_444
Ca2 Bi1 Er2 126.0 . 15_444
Mn1 Bi2 Er2 73.57(4) 25 5
Mn1 Bi2 Ca2 73.57(4) 25 5
Er2 Bi2 Ca2 0.0 5 5
Mn1 Bi2 Ca4 85.68(4) 25 .
Er2 Bi2 Ca4 141.11(5) 5 .
Ca2 Bi2 Ca4 141.11(5) 5 .
Mn1 Bi2 Ca1 138.36(4) 25 8
Er2 Bi2 Ca1 144.74(5) 5 8
Ca2 Bi2 Ca1 144.74(5) 5 8
Ca4 Bi2 Ca1 69.16(5) . 8
Mn1 Bi2 Er1 138.36(4) 25 8
Er2 Bi2 Er1 144.74(5) 5 8
Ca2 Bi2 Er1 144.74(5) 5 8
Ca4 Bi2 Er1 69.16(5) . 8
Ca1 Bi2 Er1 0.00(9) 8 8
Mn1 Bi2 Ca1 129.53(3) 25 4_554
Er2 Bi2 Ca1 81.12(5) 5 4_554
Ca2 Bi2 Ca1 81.12(5) 5 4_554
Ca4 Bi2 Ca1 87.85(5) . 4_554
Ca1 Bi2 Ca1 83.56(5) 8 4_554
Er1 Bi2 Ca1 83.6 8 4_554
Mn1 Bi2 Er1 129.53(3) 25 4_554
Er2 Bi2 Er1 81.12(5) 5 4_554
Ca2 Bi2 Er1 81.12(5) 5 4_554
Ca4 Bi2 Er1 87.85(5) . 4_554
Ca1 Bi2 Er1 83.56(5) 8 4_554
Er1 Bi2 Er1 83.56(5) 8 4_554
Ca1 Bi2 Er1 0.00(6) 4_554 4_554
Mn1 Bi2 Er3 135.56(3) 25 27_565
Er2 Bi2 Er3 72.84(4) 5 27_565
Ca2 Bi2 Er3 72.84(4) 5 27_565
Ca4 Bi2 Er3 138.02(5) . 27_565
Ca1 Bi2 Er3 72.26(4) 8 27_565
Er1 Bi2 Er3 72.26(4) 8 27_565
Ca1 Bi2 Er3 71.86(4) 4_554 27_565
Er1 Bi2 Er3 71.86(4) 4_554 27_565
Mn1 Bi2 Ca3 135.56(3) 25 27_565
Er2 Bi2 Ca3 72.84(4) 5 27_565
Ca2 Bi2 Ca3 72.84(4) 5 27_565
Ca4 Bi2 Ca3 138.02(5) . 27_565
Ca1 Bi2 Ca3 72.26(4) 8 27_565
Er1 Bi2 Ca3 72.26(4) 8 27_565
Ca1 Bi2 Ca3 71.86(4) 4_554 27_565
Er1 Bi2 Ca3 71.86(4) 4_554 27_565
Er3 Bi2 Ca3 0.0 27_565 27_565
Mn1 Bi2 Er4 81.50(3) 25 27_565
Er2 Bi2 Er4 84.79(5) 5 27_565
Ca2 Bi2 Er4 84.79(5) 5 27_565
Ca4 Bi2 Er4 124.9 . 27_565
Ca1 Bi2 Er4 86.37(5) 8 27_565
Er1 Bi2 Er4 86.37(5) 8 27_565
Ca1 Bi2 Er4 139.09(5) 4_554 27_565
Er1 Bi2 Er4 139.09(5) 4_554 27_565
Er3 Bi2 Er4 67.30(4) 27_565 27_565
Ca3 Bi2 Er4 67.30(4) 27_565 27_565
Er3 Bi3 Ca3 0.0 4_554 4_554
Er3 Bi3 Er2 140.05(4) 4_554 10_454
Ca3 Bi3 Er2 140.05(4) 4_554 10_454
Er3 Bi3 Ca2 140.05(4) 4_554 10_454
Ca3 Bi3 Ca2 140.05(4) 4_554 10_454
Er2 Bi3 Ca2 0.0 10_454 10_454
Er3 Bi3 Er4 75.51(4) 4_554 5
Ca3 Bi3 Er4 75.51(4) 4_554 5
Er2 Bi3 Er4 73.25(5) 10_454 5
Ca2 Bi3 Er4 73.25(5) 10_454 5
Er3 Bi3 Ca4 75.51(4) 4_554 5
Ca3 Bi3 Ca4 75.51(4) 4_554 5
Er2 Bi3 Ca4 73.25(5) 10_454 5
Ca2 Bi3 Ca4 73.25(5) 10_454 5
Er4 Bi3 Ca4 0.0 5 5
Er3 Bi3 Ca1 125.13(4) 4_554 8
Ca3 Bi3 Ca1 125.13(4) 4_554 8
Er2 Bi3 Ca1 77.40(5) 10_454 8
Ca2 Bi3 Ca1 77.40(5) 10_454 8
Er4 Bi3 Ca1 87.01(5) 5 8
Ca4 Bi3 Ca1 87.01(5) 5 8
Er3 Bi3 Er1 125.13(4) 4_554 8
Ca3 Bi3 Er1 125.13(4) 4_554 8
Er2 Bi3 Er1 77.40(5) 10_454 8
Ca2 Bi3 Er1 77.40(5) 10_454 8
Er4 Bi3 Er1 87.01(5) 5 8
Ca4 Bi3 Er1 87.01(5) 5 8
Ca1 Bi3 Er1 0.00(9) 8 8
Er3 Bi3 Ca1 138.14(4) 4_554 .
Ca3 Bi3 Ca1 138.14(4) 4_554 .
Er2 Bi3 Ca1 76.31(5) 10_454 .
Ca2 Bi3 Ca1 76.31(5) 10_454 .
Er4 Bi3 Ca1 146.34(5) 5 .
Ca4 Bi3 Ca1 146.34(5) 5 .
Ca1 Bi3 Ca1 72.52(5) 8 .
Er1 Bi3 Ca1 72.5 8 .
Er3 Bi3 Er4 70.44(4) 4_554 8
Ca3 Bi3 Er4 70.44(4) 4_554 8
Er2 Bi3 Er4 137.36(5) 10_454 8
Ca2 Bi3 Er4 137.36(5) 10_454 8
Er4 Bi3 Er4 145.91(5) 5 8
Ca4 Bi3 Er4 145.91(5) 5 8
Ca1 Bi3 Er4 111.10(5) 8 8
Er1 Bi3 Er4 111.10(5) 8 8
Ca1 Bi3 Er4 67.71(5) . 8
Er3 Bi3 Ca4 70.44(4) 4_554 8
Ca3 Bi3 Ca4 70.44(4) 4_554 8
Er2 Bi3 Ca4 137.36(5) 10_454 8
Ca2 Bi3 Ca4 137.36(5) 10_454 8
Er4 Bi3 Ca4 145.9 5 8
Ca4 Bi3 Ca4 145.91(5) 5 8
Ca1 Bi3 Ca4 111.10(5) 8 8
Er1 Bi3 Ca4 111.10(5) 8 8
Ca1 Bi3 Ca4 67.71(5) . 8
Er4 Bi3 Ca4 0.0 8 8
Ca1 Bi4 Er1 142.4 . 10_454
Ca1 Bi4 Ca1 142.39(6) . 10_454
Er1 Bi4 Ca1 0.0 10_454 10_454
Ca1 Bi4 Er1 119.9 . 15_444
Er1 Bi4 Er1 73.14(6) 10_454 15_444
Ca1 Bi4 Er1 73.14(6) 10_454 15_444
Ca1 Bi4 Ca1 119.85(6) . 15_444
Er1 Bi4 Ca1 73.1 10_454 15_444
Ca1 Bi4 Ca1 73.14(6) 10_454 15_444
Er1 Bi4 Ca1 0.0 15_444 15_444
Ca1 Bi4 Er1 73.1 . 8
Er1 Bi4 Er1 119.85(6) 10_454 8
Ca1 Bi4 Er1 119.85(6) 10_454 8
Er1 Bi4 Er1 142.39(6) 15_444 8
Ca1 Bi4 Er1 142.39(6) 15_444 8
Ca1 Bi4 Ca1 73.14(6) . 8
Er1 Bi4 Ca1 119.9 10_454 8
Ca1 Bi4 Ca1 119.85(6) 10_454 8
Er1 Bi4 Ca1 142.4 15_444 8
Ca1 Bi4 Ca1 142.39(6) 15_444 8
Er1 Bi4 Ca1 0.0 8 8
Ca1 Bi4 Bi1 59.93(3) . 10_454
Er1 Bi4 Bi1 120.07(3) 10_454 10_454
Ca1 Bi4 Bi1 120.07(3) 10_454 10_454
Er1 Bi4 Bi1 59.93(3) 15_444 10_454
Ca1 Bi4 Bi1 59.93(3) 15_444 10_454
Er1 Bi4 Bi1 120.07(3) 8 10_454
Ca1 Bi4 Bi1 120.07(3) 8 10_454
Ca1 Bi4 Bi1 120.07(3) . .
Er1 Bi4 Bi1 59.93(3) 10_454 .
Ca1 Bi4 Bi1 59.93(3) 10_454 .
Er1 Bi4 Bi1 120.07(3) 15_444 .
Ca1 Bi4 Bi1 120.07(3) 15_444 .
Er1 Bi4 Bi1 59.93(3) 8 .
Ca1 Bi4 Bi1 59.93(3) 8 .
Bi1 Bi4 Bi1 180.0 10_454 .
Ca1 Bi4 Ca2 142.59(5) . .
Er1 Bi4 Ca2 73.05(5) 10_454 .
Ca1 Bi4 Ca2 73.05(5) 10_454 .
Er1 Bi4 Ca2 73.93(5) 15_444 .
Ca1 Bi4 Ca2 73.93(5) 15_444 .
Er1 Bi4 Ca2 76.94(5) 8 .
Ca1 Bi4 Ca2 76.94(5) 8 .
Bi1 Bi4 Ca2 121.09(3) 10_454 .
Bi1 Bi4 Ca2 58.91(3) . .

loop_
_geom_bond_atom_site_label_1
_geom_bond_atom_site_label_2
_geom_bond_distance
_geom_bond_site_symmetry_2
Ca1 Bi2 3.2333(17) 8
Ca1 Bi4 3.2514(18) .
Ca1 Bi2 3.2646(18) 3_545
Ca1 Bi3 3.2698(18) 8
Ca1 Bi3 3.2813(18) .
Ca1 Bi1 3.2935(18) 10_454
Ca1 Er4 3.665(3) 8
Ca1 Ca4 3.665(3) 8
Ca1 Er3 3.860(3) 18_556
Ca1 Ca3 3.860(3) 18_556
Ca1 Ca1 3.875(3) 8
Ca1 Er1 3.875(3) 8
Ca2 Bi2 3.206(2) 5
Ca2 Bi3 3.237(2) 10_454
Ca2 Bi3 3.342(2) 26
Ca2 Bi1 3.370(2) .
Ca2 Bi4 3.506(2) .
Ca2 Mn1 3.622(2) 29_554
Ca2 Er3 3.872(2) 27_565
Ca2 Ca3 3.872(2) 27_565
Ca2 Er4 3.881(3) 14_454
Ca2 Ca4 3.881(3) 14_454
Ca2 Bi2 3.883(2) 14_454
Ca2 Ca1 4.027(3) 10_454
Ca3 Bi3 3.2025(19) 3_545
Ca3 Bi3 3.2025(19) 8
Ca3 Bi2 3.3136(19) 20_656
Ca3 Bi2 3.3136(19) 23_666
Ca3 Bi1 3.3912(3) 25
Ca3 Bi1 3.3912(3) 20_656
Ca3 Ca4 3.750(2) .
Ca3 Er4 3.750(2) 6
Ca3 Ca4 3.750(2) 6
Ca3 Ca1 3.861(3) 18_656
Ca3 Er1 3.861(3) 18_656
Ca4 Bi2 3.225(2) .
Ca4 Bi1 3.234(2) 20_656
Ca4 Bi3 3.269(2) 5
Ca4 Bi3 3.298(2) 8
Ca4 Bi2 3.450(2) 20_656
Ca4 Ca1 3.665(3) 8
Ca4 Er1 3.665(3) 8
Ca4 Bi3 3.819(2) .
Ca4 Er2 3.881(3) 14_554
Ca4 Ca2 3.881(3) 14_554
Mn1 Bi2 2.8208(4) 3_545
Mn1 Bi2 2.8208(4) 25
Mn1 Bi2 2.8208(4) 12_454
Mn1 Bi2 2.8208(4) 18_556
Mn1 Ca2 3.622(2) 8
Mn1 Ca2 3.622(2) 22_556
Mn1 Ca2 3.622(2) 29
Mn1 Ca2 3.622(2) 15_444
Bi1 Er4 3.234(2) 27_565
Bi1 Ca4 3.234(2) 27_565
Bi1 Er4 3.234(2) 30
Bi1 Ca4 3.234(2) 30
Bi1 Er1 3.2935(18) 8
Bi1 Ca1 3.2935(18) 8
Bi1 Ca1 3.2935(18) 10_454
Bi1 Er1 3.2935(18) 10_454
Bi1 Bi4 3.3412(6) .
Bi1 Er2 3.370(2) 15_444
Bi2 Mn1 2.8207(4) 25
Bi2 Er2 3.206(2) 5
Bi2 Ca2 3.206(2) 5
Bi2 Ca1 3.2333(17) 8
Bi2 Er1 3.2333(17) 8
Bi2 Ca1 3.2648(18) 4_554
Bi2 Er1 3.2648(18) 4_554
Bi2 Er3 3.3136(19) 27_565
Bi2 Ca3 3.3136(19) 27_565
Bi2 Er4 3.450(2) 27_565
Bi3 Er3 3.2026(19) 4_554
Bi3 Ca3 3.2026(19) 4_554
Bi3 Er2 3.237(2) 10_454
Bi3 Ca2 3.237(2) 10_454
Bi3 Er4 3.269(2) 5
Bi3 Ca4 3.269(2) 5
Bi3 Ca1 3.2698(18) 8
Bi3 Er1 3.2698(18) 8
Bi3 Er4 3.298(2) 8
Bi3 Ca4 3.298(2) 8
Bi4 Er1 3.2514(18) 10_454
Bi4 Ca1 3.2514(18) 10_454
Bi4 Er1 3.2514(18) 15_444
Bi4 Ca1 3.2514(18) 15_444
Bi4 Er1 3.2514(18) 8
Bi4 Ca1 3.2514(18) 8
Bi4 Bi1 3.3412(5) 10_454
